data_2006139
loop_
_publ_author_name
'Hamazaki, Hiroshi'
'Ohba, Shigeru'
'Toda, Fumio'
'Takumi, Hideaki'

_publ_section_title
;
 (<i>E</i>)-<i>o</i>-Stilbenecarboxylic Acid and its <i>p</i>-Methyl,
 Chloro and Methoxy Derivatives
;
_journal_issue 5
_journal_name_full 'Acta Crystallographica Section C'
_journal_page_first 620
_journal_page_last 624
_journal_paper_doi 10.1107/S0108270196015673
_journal_volume 53
_journal_year 1997
_chemical_formula_moiety 'C16 H14 O2'
_chemical_formula_structural C6H4(COOH)(C2H2C6H4(CH3))
_chemical_formula_sum 'C16 H14 O2'
_chemical_formula_weight 238.29
_chemical_melting_point 428.8(8)
_chemical_name_systematic 'p-methyl-(E)-o-stilbenecarboxylic acid'
_space_group_IT_number 14
_symmetry_cell_setting monoclinic
_symmetry_space_group_name_Hall '-P 2yn'
_symmetry_space_group_name_H-M 'P 1 21/n 1'
_atom_type_scat_source IntTabIV
_cell_angle_alpha 90
_cell_angle_beta 91.74(2)
_cell_angle_gamma 90
_cell_formula_units_Z 4
_cell_length_a 7.138(2)
_cell_length_b 12.036(2)
_cell_length_c 14.874(2)
_cell_measurement_reflns_used 25
_cell_measurement_temperature 300
_cell_measurement_theta_max 15.0
_cell_measurement_theta_min 14.8
_cell_volume 1277.3(5)
_computing_cell_refinement 'AFC/MSC Diffractometer Control System'
_computing_data_collection 'AFC/MSC Diffractometer Control System (Rigaku Corporation, 1993)'
_computing_data_reduction 'local programs'
_computing_molecular_graphics CRYSTAN-GM
_computing_publication_material CRYSTAN-GM
_computing_structure_refinement CRYSTAN-GM
_computing_structure_solution 'CRYSTAN-GM (Edwards, Gilmore, Mackay & Stewart, 1995)'
_diffrn_ambient_temperature 300
_diffrn_measurement_device 'Rigaku AFC-5'
_diffrn_measurement_method \q-2\q
_diffrn_radiation_monochromator graphite
_diffrn_radiation_source xray_tube
_diffrn_radiation_type MoK\a
_diffrn_radiation_wavelength 0.71073
_diffrn_reflns_av_R_equivalents 0.016
_diffrn_reflns_limit_h_max 8
_diffrn_reflns_limit_h_min 0
_diffrn_reflns_limit_k_max 14
_diffrn_reflns_limit_k_min 0
_diffrn_reflns_limit_l_max 17
_diffrn_reflns_limit_l_min -17
_diffrn_reflns_number 2449
_diffrn_reflns_theta_max 25
_diffrn_reflns_theta_min 2.0
_diffrn_standards_decay_% 5.2
_diffrn_standards_interval_count 100
_diffrn_standards_number 3
_exptl_absorpt_coefficient_mu 0.081
_exptl_absorpt_correction_type none
_exptl_crystal_colour colourless
_exptl_crystal_density_diffrn 1.239
_exptl_crystal_description plate-like
_exptl_crystal_F_000 504
_exptl_crystal_size_max 0.6
_exptl_crystal_size_mid 0.6
_exptl_crystal_size_min 0.5
_refine_diff_density_max 0.12
_refine_diff_density_min -0.25
_refine_ls_extinction_method none
_refine_ls_goodness_of_fit_obs 1.20
_refine_ls_hydrogen_treatment refall
_refine_ls_matrix_type full
_refine_ls_number_parameters 216
_refine_ls_number_reflns 1796
_refine_ls_R_factor_obs .0456
_refine_ls_shift/esd_max 0.06
_refine_ls_shift/esd_mean 0.0027
_refine_ls_structure_factor_coef F
_refine_ls_weighting_details 'w = 1/[\s^2^(F) + 0.000225F^2^]'
_refine_ls_weighting_scheme calc
_refine_ls_wR_factor_obs .0510
_reflns_number_observed 1796
_reflns_number_total 2256
_reflns_observed_criterion '|F~o~| > 3\s(|F~o~|)'
_cod_data_source_file oa1018.cif
_cod_data_source_block stib
_cod_depositor_comments
;
The following automatic conversions were performed:

'_chemical_melting_point' value '428-429.5' was changed to '428.8(8)'
- the average value was taken and precision was
estimated.

'_atom_site_thermal_displace_type' tag value 'Uij' was
replaced with 'Uani' value 18 times.

Automatic conversion script
Id: cif_fix_values 1646 2011-03-28 12:23:43Z adriana 

The following automatic conversions were performed:

'_chemical_melting_point' value '428-429.5' was changed to '428.8(8)'
- the average value was taken and precision was estimated.

Automatic conversion script
Id: cif_fix_values 1715 2011-07-08 13:25:40Z adriana 

The following automatic conversions were performed:

'_refine_ls_weighting_scheme' value 'w = 1/[\s^2^(F) + 0.000225F^2^]'
was changed to 'calc'. New tag '_refine_ls_weighting_details' was
created. The value of the new tag was set to 'w = 1/[\s^2^(F) +
0.000225F^2^]'.

Automatic conversion script
Id: cif_fix_values 3143 2015-03-26 13:38:13Z robertas 
;
_cod_original_sg_symbol_H-M 'P 21/n'
_cod_database_code 2006139

loop_
_symmetry_equiv_pos_as_xyz
+x,+y,+z
1/2-x,1/2+y,1/2-z
-x,-y,-z
1/2+x,1/2-y,1/2+z

loop_
_atom_site_aniso_label
_atom_site_aniso_U_11
_atom_site_aniso_U_22
_atom_site_aniso_U_33
_atom_site_aniso_U_12
_atom_site_aniso_U_13
_atom_site_aniso_U_23
O1 .0591(4) .0551(4) .0701(4) -.0181(3) .0128(3) -.0141(3)
O2 .0798(5) .0685(4) .0768(5) -.0329(4) .0165(4) -.0275(4)
C3 .0536(5) .0420(5) .0573(5) -.0068(4) -.0008(4) -.0046(5)
C4 .0477(5) .0417(5) .0526(5) -.0050(4) -.0011(4) .0004(4)
C5 .0617(6) .0501(5) .0679(6) -.0065(5) .0049(5) -.0061(5)
C6 .0551(6) .0632(6) .0709(7) -.0005(5) .0117(5) -.0007(6)
C7 .0480(6) .0626(6) .0646(6) -.0111(5) .0004(5) .0092(5)
C8 .0569(6) .0437(5) .0606(6) -.0099(5) -.0056(5) .0050(5)
C9 .0464(5) .0410(5) .0480(5) -.0044(4) -.0051(4) .0067(4)
C10 .0491(6) .0382(5) .0569(5) -.0073(4) -.0052(4) .0024(4)
C11 .0534(6) .0446(5) .0550(5) -.0093(4) -.0078(4) .0019(4)
C12 .0578(5) .0378(4) .0481(5) -.0080(4) -.0021(4) .0023(4)
C13 .0634(6) .0539(6) .0497(5) -.0088(5) -.0079(5) -.0018(5)
C14 .0854(8) .0539(6) .0476(5) -.0099(6) -.0033(5) -.0090(5)
C15 .0777(7) .0483(5) .0503(5) -.0018(5) .0051(5) .0004(4)
C16 .0599(6) .0648(6) .0697(6) -.0012(5) -.0040(5) -.0097(5)
C17 .0635(6) .0551(6) .0659(6) -.0061(5) -.0075(5) -.0171(5)
C18 .1040(10) .0720(10) .0800(10) .0160(10) .0120(10) -.0150(10)

loop_
_atom_site_label
_atom_site_fract_x
_atom_site_fract_y
_atom_site_fract_z
_atom_site_U_iso_or_equiv
_atom_site_thermal_displace_type
_atom_site_occupancy
O1 .39134(8) .38969(5) .45534(4) .0618(2) Uani 1.000
O2 .33170(10) .47628(6) .58326(5) .0757(3) Uani 1.000
C3 .29430(10) .40178(7) .52160(6) .0511(3) Uani 1.000
C4 .12210(10) .33582(7) .53598(6) .0474(3) Uani 1.000
C5 -.01670(10) .38382(8) .58716(7) .0600(3) Uani 1.000
C6 -.18670(10) .33172(9) .59781(7) .0631(4) Uani 1.000
C7 -.21740(10) .22960(8) .55896(7) .0582(3) Uani 1.000
C8 -.07970(10) .17950(8) .51044(6) .0537(3) Uani 1.000
C9 .09340(10) .23071(7) .49653(5) .0450(3) Uani 1.000
C10 .23850(10) .17057(7) .44820(6) .0481(3) Uani 1.000
C11 .20740(10) .09523(7) .38455(6) .0510(3) Uani 1.000
C12 .34590(10) .02478(7) .34163(5) .0479(3) Uani 1.000
C13 .28930(10) -.04834(8) .27345(6) .0557(3) Uani 1.000
C14 .4134(2) -.12169(8) .23644(7) .0625(4) Uani 1.000
C15 .60000(10) -.12582(7) .26472(6) .0588(3) Uani 1.000
C16 .6573(2) -.05170(9) .33159(7) .0650(4) Uani 1.000
C17 .53420(10) .02152(8) .36916(7) .0619(3) Uani 1.000
C18 .7364(3) -.20740(10) .22580(10) .0860(10) Uani 1.000
H2 .43887 .52358 .57716 .150(5) Uiso 1.000
H5 .0072(12) .4547(8) .6143(6) .065(3) Uiso 1.000
H6 -.2790(12) .3695(8) .6329(6) .070(3) Uiso 1.000
H7 -.3346(12) .1917(7) .5686(6) .061(3) Uiso 1.000
H8 -.0985(12) .1062(8) .4868(6) .066(3) Uiso 1.000
H10 .3620(11) .1874(7) .4649(5) .049(3) Uiso 1.000
H11 .0833(12) .0860(7) .3624(6) .058(3) Uiso 1.000
H13 .1567(13) -.0460(7) .2532(6) .064(3) Uiso 1.000
H14 .3712(12) -.1677(9) .1899(7) .078(3) Uiso 1.000
H16 .7926(14) -.0511(8) .3557(7) .085(3) Uiso 1.000
H17 .5754(12) .0691(7) .4169(6) .067(3) Uiso 1.000
H18A .738(2) -.2070(10) .1650(10) .145(6) Uiso 1.000
H18B .865(2) -.2000(10) .2470(10) .174(8) Uiso 1.000
H18C .697(2) -.2790(10) .2390(10) .136(6) Uiso 1.000

loop_
_geom_angle_atom_site_label_1
_geom_angle_atom_site_label_2
_geom_angle_atom_site_label_3
_geom_angle
_geom_angle_publ_flag
O1 C3 O2 122.40(10) yes
O1 C3 C4 122.80(10) yes
O2 C3 C4 114.80(10) yes
C3 C4 C5 117.60(10) yes
C3 C4 C9 122.10(10) yes
C5 C4 C9 120.30(10) ?
C4 C5 C6 121.10(10) ?
C5 C6 C7 119.30(10) ?
C6 C7 C8 120.30(10) ?
C7 C8 C9 122.10(10) ?
C4 C9 C8 116.80(10) ?
C4 C9 C10 123.50(10) ?
C8 C9 C10 119.50(10) ?
C9 C10 C11 125.60(10) yes
C10 C11 C12 127.40(10) yes
C11 C12 C13 119.90(10) ?
C11 C12 C17 123.10(10) ?
C13 C12 C17 116.90(10) ?
C12 C13 C14 121.30(10) ?
C13 C14 C15 121.70(10) ?
C14 C15 C16 117.00(10) ?
C14 C15 C18 122.20(10) ?
C16 C15 C18 120.8(2) ?
C15 C16 C17 121.60(10) ?
C12 C17 C16 121.40(10) ?
C3 O2 H2 119.20(10) ?
C4 C5 H5 118.7(6) ?
C6 C5 H5 120.2(6) ?
C5 C6 H6 117.7(6) ?
C7 C6 H6 123.1(6) ?
C6 C7 H7 119.2(6) ?
C8 C7 H7 120.4(6) ?
C7 C8 H8 120.1(6) ?
C9 C8 H8 117.7(6) ?
C9 C10 H10 116.0(5) ?
C11 C10 H10 118.4(5) ?
C10 C11 H11 117.8(6) ?
C12 C11 H11 114.8(6) ?
C12 C13 H13 117.3(6) ?
C14 C13 H13 121.3(6) ?
C13 C14 H14 118.8(6) ?
C15 C14 H14 119.4(6) ?
C15 C16 H16 120.8(6) ?
C17 C16 H16 117.6(6) ?
C12 C17 H17 118.4(6) ?
C16 C17 H17 120.1(6) ?
C15 C18 H18A 113.9(10) ?
C15 C18 H18B 115.8(11) ?
C15 C18 H18C 108.7(9) ?
H18A C18 H18B 106.5(15) ?
H18A C18 H18C 103.0(14) ?
H18B C18 H18C 108.1(14) ?

loop_
_geom_bond_atom_site_label_1
_geom_bond_atom_site_label_2
_geom_bond_site_symmetry_1
_geom_bond_site_symmetry_2
_geom_bond_distance
_geom_bond_publ_flag
O1 C3 . . 1.230(2) yes
O2 C3 . . 1.304(2) yes
C3 C4 . . 1.484(2) yes
C4 C5 . . 1.393(2) ?
C4 C9 . . 1.407(2) ?
C5 C6 . . 1.379(2) ?
C6 C7 . . 1.373(2) ?
C7 C8 . . 1.376(2) ?
C8 C9 . . 1.402(2) ?
C9 C10 . . 1.469(2) yes
C10 C11 . . 1.325(2) yes
C11 C12 . . 1.463(2) yes
C12 C13 . . 1.393(2) ?
C12 C17 . . 1.394(2) ?
C13 C14 . . 1.377(2) ?
C14 C15 . . 1.386(2) ?
C15 C16 . . 1.389(2) ?
C15 C18 . . 1.510(2) ?
C16 C17 . . 1.375(2) ?
O2 H2 . . .9600(10) ?
C5 H5 . . .957(10) ?
C6 H6 . . .967(10) ?
C7 H7 . . .967(9) ?
C8 H8 . . .958(10) ?
C10 H10 . . .931(8) ?
C11 H11 . . .943(9) ?
C13 H13 . . .985(10) ?
C14 H14 . . .929(11) ?
C16 H16 . . 1.020(11) ?
C17 H17 . . .952(10) ?
C18 H18A . . .899(17) ?
C18 H18B . . .961(18) ?
C18 H18C . . .934(15) ?

loop_
_geom_contact_atom_site_label_1
_geom_contact_atom_site_label_2
_geom_contact_distance
_geom_contact_site_symmetry_2
O(1) O(2) 2.6290(10) 3_666.

loop_
_cod_related_entry_id
_cod_related_entry_database
_cod_related_entry_code
1 ChemSpider 30652164
